data_4333733
loop_
_publ_author_name
'T\"unde V\'aradi'
'J\'ozsef S. Pap'
'Michel Giorgi'
'L\'aszl\'o P\'ark\'anyi'
'Tam\'as Csay'
'G\'abor Speier'
'J\'ozsef Kaizer'

_publ_contact_author_address 'H-8201 Veszpr\'em, Wartha V. u. 1.'
_publ_contact_author_email kaizer@almos.vein.hu
_publ_contact_author_name 'J\'ozsef Kaizer'
_publ_contact_author_phone (+36)88624720
_publ_section_title
;
 Iron(III) Complexes with Meridional Ligands as Functional Models of
 Intradiol-Cleaving Catechol Dioxygenases
;
_journal_name_full 'Inorganic Chemistry'
_journal_page_first 1559
_journal_page_last 1569
_journal_paper_doi 10.1021/ic302378r
_journal_volume 52
_journal_year 2013
_chemical_compound_source 'synthesis as described'
_chemical_formula_moiety 'C14 H8 Cl1 Fe1 N5 S2'
_chemical_formula_sum 'C14 H8 Cl2 Fe N5 S2'
_chemical_formula_weight 437.12
_chemical_name_systematic
;
 ?
;
_space_group_IT_number 2
_symmetry_cell_setting triclinic
_symmetry_Int_Tables_number 2
_symmetry_space_group_name_Hall '-P 1'
_symmetry_space_group_name_H-M 'P -1'
_atom_sites_solution_hydrogens geom
_atom_sites_solution_primary direct
_atom_sites_solution_secondary difmap
_audit_conform_dict_location ftp://ftp.iucr.org/pub/cif_core.dic
_audit_conform_dict_name cif_core.dic
_audit_conform_dict_version 2.4
_audit_creation_date 2010-10-21T09:08:05-00:00
_audit_creation_method 'WinGX routine CIF_UPDATE'
_cell_angle_alpha 75.587(1)
_cell_angle_beta 88.931(1)
_cell_angle_gamma 63.158(1)
_cell_formula_units_Z 2
_cell_length_a 7.4218(2)
_cell_length_b 8.2660(2)
_cell_length_c 16.1637(6)
_cell_measurement_reflns_used 11434
_cell_measurement_temperature 293(2)
_cell_measurement_theta_max 28.72
_cell_measurement_theta_min 2.87
_cell_measurement_wavelength 0.71073
_cell_volume 851.88(5)
_computing_molecular_graphics 'Ortep-3 for Windows (Farrugia, 1997)'
_computing_publication_material 'WinGX publication routines (Farrugia, 1999)'
_computing_structure_refinement 'SHELXL-97 (Sheldrick, 1997)'
_computing_structure_solution 'SHELXS-97 (Sheldrick, 1990)'
_diffrn_ambient_temperature 293(2)
_diffrn_measured_fraction_theta_full 0.95
_diffrn_measured_fraction_theta_max 0.95
_diffrn_measurement_device_type KappaCCD
_diffrn_measurement_method 'Omega + Phi scan'
_diffrn_radiation_monochromator graphite
_diffrn_radiation_probe x-ray
_diffrn_radiation_type MoK\a
_diffrn_radiation_wavelength 0.71073
_diffrn_reflns_av_R_equivalents 0.046
_diffrn_reflns_av_unetI/netI 0.0368
_diffrn_reflns_limit_h_max 10
_diffrn_reflns_limit_h_min 0
_diffrn_reflns_limit_k_max 11
_diffrn_reflns_limit_k_min -8
_diffrn_reflns_limit_l_max 21
_diffrn_reflns_limit_l_min -21
_diffrn_reflns_number 11434
_diffrn_reflns_theta_full 28.72
_diffrn_reflns_theta_max 28.72
_diffrn_reflns_theta_min 2.87
_diffrn_standards_number 0
_exptl_absorpt_coefficient_mu 1.45
_exptl_absorpt_correction_type none
_exptl_crystal_colour red
_exptl_crystal_density_diffrn 1.704
_exptl_crystal_description prism
_exptl_crystal_F_000 438
_exptl_crystal_size_max 0.4
_exptl_crystal_size_mid 0.2
_exptl_crystal_size_min 0.12
_refine_diff_density_max 0.561
_refine_diff_density_min -0.744
_refine_diff_density_rms 0.193
_refine_ls_extinction_method none
_refine_ls_goodness_of_fit_ref 1.122
_refine_ls_hydrogen_treatment constr
_refine_ls_matrix_type full
_refine_ls_number_parameters 217
_refine_ls_number_reflns 4165
_refine_ls_number_restraints 0
_refine_ls_restrained_S_all 1.122
_refine_ls_R_factor_all 0.0576
_refine_ls_R_factor_gt 0.0405
_refine_ls_shift/su_max 0
_refine_ls_shift/su_mean 0
_refine_ls_structure_factor_coef Fsqd
_refine_ls_weighting_details 'calc w=1/[\s^2^(Fo^2^)+(0.0637P)^2^+0.5871P] where P=(Fo^2^+2Fc^2^)/3'
_refine_ls_weighting_scheme calc
_refine_ls_wR_factor_gt 0.1095
_refine_ls_wR_factor_ref 0.1274
_reflns_number_gt 3393
_reflns_number_total 4165
_reflns_threshold_expression >2sigma(I)
_cod_data_source_file ic302378r_si_001_2.cif
_cod_data_source_block Fetia_dav004
_cod_original_cell_volume 851.88(4)
_cod_database_code 4333733

loop_
_symmetry_equiv_pos_as_xyz
'x, y, z'
'-x, -y, -z'

loop_
_atom_site_label
_atom_site_type_symbol
_atom_site_fract_x
_atom_site_fract_y
_atom_site_fract_z
_atom_site_U_iso_or_equiv
_atom_site_adp_type
_atom_site_occupancy
_atom_site_symmetry_multiplicity
_atom_site_calc_flag
_atom_site_refinement_flags
Fe1 Fe 0.10123(5) 0.31243(5) 0.32660(2) 0.02892(13) Uani 1 1 d .
Cl2 Cl -0.16889(12) 0.28513(11) 0.37711(7) 0.0574(3) Uani 1 1 d .
Cl1 Cl 0.33846(12) 0.26143(10) 0.42556(5) 0.0463(2) Uani 1 1 d .
S2 S 0.41268(12) -0.27161(10) 0.27526(5) 0.0448(2) Uani 1 1 d .
S3 S -0.18297(13) 0.95817(10) 0.25746(6) 0.0495(2) Uani 1 1 d .
N4 N 0.0094(4) 0.7183(3) 0.16506(16) 0.0405(5) Uani 1 1 d .
N5 N -0.0483(4) 0.6037(3) 0.31125(15) 0.0347(5) Uani 1 1 d .
N2 N 0.3174(4) 0.0675(3) 0.17425(15) 0.0392(5) Uani 1 1 d .
N1 N 0.1518(3) 0.3755(3) 0.20233(14) 0.0325(5) Uani 1 1 d .
N3 N 0.2400(4) 0.0315(3) 0.32174(15) 0.0337(5) Uani 1 1 d .
C8 C 0.1028(4) 0.5564(4) 0.14941(17) 0.0355(6) Uani 1 1 d .
C1 C 0.2481(4) 0.2486(4) 0.15330(17) 0.0351(6) Uani 1 1 d .
C11 C 0.2661(5) -0.1144(4) 0.39199(19) 0.0391(6) Uani 1 1 d .
H11 H 0.2243 -0.0949 0.4448 0.047 Uiso 1 1 calc R
C2 C 0.2629(5) 0.3520(4) 0.06761(19) 0.0421(7) Uani 1 1 d .
C9 C 0.3107(4) -0.0304(4) 0.25447(18) 0.0338(6) Uani 1 1 d .
C13 C -0.2170(5) 0.8675(4) 0.3598(2) 0.0457(7) Uani 1 1 d .
H13 H -0.2816 0.9383 0.3978 0.055 Uiso 1 1 calc R
C7 C 0.1767(5) 0.5390(5) 0.06508(19) 0.0428(7) Uani 1 1 d .
C14 C -0.1369(5) 0.6788(4) 0.3778(2) 0.0416(6) Uani 1 1 d .
H14 H -0.141 0.6048 0.4309 0.05 Uiso 1 1 calc R
C10 C 0.3561(5) -0.2871(4) 0.3791(2) 0.0432(7) Uani 1 1 d .
H10 H 0.3834 -0.3984 0.4205 0.052 Uiso 1 1 calc R
C6 C 0.1677(6) 0.6734(6) -0.0077(2) 0.0569(9) Uani 1 1 d .
H6 H 0.1088 0.8003 -0.0094 0.068 Uiso 1 1 calc R
C4 C 0.3361(7) 0.4233(7) -0.0755(2) 0.0695(11) Uani 1 1 d .
H4 H 0.3904 0.3855 -0.1238 0.083 Uiso 1 1 calc R
C5 C 0.2507(7) 0.6102(7) -0.0784(2) 0.0680(11) Uani 1 1 d .
H5 H 0.248 0.6965 -0.1284 0.082 Uiso 1 1 calc R
C12 C -0.0622(4) 0.7364(4) 0.24274(19) 0.0358(6) Uani 1 1 d .
C3 C 0.3441(6) 0.2895(6) -0.0030(2) 0.0586(9) Uani 1 1 d .
H3 H 0.4014 0.1627 -0.0015 0.07 Uiso 1 1 calc R

loop_
_atom_site_aniso_label
_atom_site_aniso_U_11
_atom_site_aniso_U_22
_atom_site_aniso_U_33
_atom_site_aniso_U_23
_atom_site_aniso_U_13
_atom_site_aniso_U_12
Fe1 0.0307(2) 0.0245(2) 0.0304(2) -0.00740(14) 0.00602(14) -0.01188(15)
Cl2 0.0440(4) 0.0356(4) 0.0942(7) -0.0181(4) 0.0323(4) -0.0203(3)
Cl1 0.0469(4) 0.0388(4) 0.0473(4) -0.0147(3) -0.0081(3) -0.0126(3)
S2 0.0475(4) 0.0300(4) 0.0528(4) -0.0177(3) 0.0039(3) -0.0110(3)
S3 0.0531(5) 0.0251(3) 0.0640(5) -0.0089(3) 0.0017(4) -0.0143(3)
N4 0.0470(14) 0.0328(12) 0.0396(13) -0.0018(10) 0.0006(11) -0.0207(11)
N5 0.0360(12) 0.0279(10) 0.0392(12) -0.0092(9) 0.0060(9) -0.0139(9)
N2 0.0390(12) 0.0383(13) 0.0373(12) -0.0150(10) 0.0069(10) -0.0128(10)
N1 0.0345(11) 0.0299(11) 0.0316(11) -0.0076(9) 0.0039(9) -0.0140(9)
N3 0.0372(12) 0.0277(11) 0.0358(12) -0.0099(9) 0.0067(9) -0.0139(9)
C8 0.0386(14) 0.0359(14) 0.0317(13) -0.0033(10) 0.0023(11) -0.0197(12)
C1 0.0345(13) 0.0399(14) 0.0301(13) -0.0106(11) 0.0063(10) -0.0161(12)
C11 0.0449(16) 0.0305(13) 0.0381(14) -0.0064(11) 0.0064(12) -0.0157(12)
C2 0.0413(15) 0.0502(17) 0.0334(14) -0.0087(12) 0.0076(12) -0.0212(14)
C9 0.0282(12) 0.0303(13) 0.0422(15) -0.0141(11) 0.0031(11) -0.0108(10)
C13 0.0417(16) 0.0330(14) 0.0617(19) -0.0184(13) 0.0091(14) -0.0139(13)
C7 0.0440(16) 0.0508(17) 0.0358(15) -0.0064(12) 0.0052(12) -0.0265(14)
C14 0.0440(16) 0.0341(14) 0.0478(16) -0.0170(12) 0.0116(13) -0.0161(12)
C10 0.0444(16) 0.0309(14) 0.0504(17) -0.0071(12) 0.0030(13) -0.0160(12)
C6 0.064(2) 0.061(2) 0.0439(18) -0.0008(15) 0.0084(16) -0.0343(18)
C4 0.070(3) 0.099(3) 0.0371(18) -0.0142(19) 0.0210(17) -0.039(2)
C5 0.077(3) 0.088(3) 0.0374(18) 0.0044(18) 0.0126(17) -0.047(2)
C12 0.0345(13) 0.0273(12) 0.0446(15) -0.0072(11) 0.0001(11) -0.0147(11)
C3 0.059(2) 0.070(2) 0.0420(17) -0.0198(16) 0.0174(15) -0.0241(19)

loop_
_atom_type_symbol
_atom_type_description
_atom_type_scat_dispersion_real
_atom_type_scat_dispersion_imag
_atom_type_scat_source
C C 0.0033 0.0016 'International Tables Vol C Tables 4.2.6.8 and 6.1.1.4'
H H 0 0 'International Tables Vol C Tables 4.2.6.8 and 6.1.1.4'
N N 0.0061 0.0033 'International Tables Vol C Tables 4.2.6.8 and 6.1.1.4'
O O 0.0106 0.006 'International Tables Vol C Tables 4.2.6.8 and 6.1.1.4'
S S 0.1246 0.1234 'International Tables Vol C Tables 4.2.6.8 and 6.1.1.4'
Cl Cl 0.1484 0.1585 'International Tables Vol C Tables 4.2.6.8 and 6.1.1.4'
Fe Fe 0.3463 0.8444 'International Tables Vol C Tables 4.2.6.8 and 6.1.1.4'

loop_
_geom_angle_atom_site_label_1
_geom_angle_atom_site_label_2
_geom_angle_atom_site_label_3
_geom_angle
N1 Fe1 N3 86.01(9)
N1 Fe1 N5 86.10(9)
N3 Fe1 N5 171.29(9)
N1 Fe1 Cl1 117.42(7)
N3 Fe1 Cl1 93.25(7)
N5 Fe1 Cl1 93.65(7)
N1 Fe1 Cl2 127.11(7)
N3 Fe1 Cl2 90.69(7)
N5 Fe1 Cl2 91.13(7)
Cl1 Fe1 Cl2 115.47(4)
C10 S2 C9 90.27(14)
C13 S3 C12 90.43(14)
C8 N4 C12 121.7(2)
C12 N5 C14 111.4(2)
C12 N5 Fe1 126.95(19)
C14 N5 Fe1 121.58(19)
C1 N2 C9 121.9(2)
C1 N1 C8 106.9(2)
C1 N1 Fe1 126.87(18)
C8 N1 Fe1 126.16(18)
C9 N3 C11 111.2(2)
C9 N3 Fe1 126.58(19)
C11 N3 Fe1 122.18(18)
N4 C8 N1 130.0(3)
N4 C8 C7 121.2(3)
N1 C8 C7 108.8(2)
N2 C1 N1 129.3(2)
N2 C1 C2 121.5(3)
N1 C1 C2 109.3(2)
C10 C11 N3 115.6(3)
C10 C11 H11 122.2
N3 C11 H11 122.2
C7 C2 C3 121.4(3)
C7 C2 C1 107.7(2)
C3 C2 C1 130.8(3)
N3 C9 N2 129.3(2)
N3 C9 S2 113.1(2)
N2 C9 S2 117.60(19)
C14 C13 S3 110.4(2)
C14 C13 H13 124.8
S3 C13 H13 124.8
C2 C7 C6 121.5(3)
C2 C7 C8 107.3(3)
C6 C7 C8 131.2(3)
C13 C14 N5 114.7(3)
C13 C14 H14 122.6
N5 C14 H14 122.6
C11 C10 S2 109.9(2)
C11 C10 H10 125.1
S2 C10 H10 125.1
C7 C6 C5 117.0(4)
C7 C6 H6 121.5
C5 C6 H6 121.5
C5 C4 C3 121.8(4)
C5 C4 H4 119.1
C3 C4 H4 119.1
C4 C5 C6 121.2(3)
C4 C5 H5 119.4
C6 C5 H5 119.4
N5 C12 N4 128.8(2)
N5 C12 S3 113.1(2)
N4 C12 S3 118.1(2)
C4 C3 C2 117.1(4)
C4 C3 H3 121.5
C2 C3 H3 121.5

loop_
_geom_bond_atom_site_label_1
_geom_bond_atom_site_label_2
_geom_bond_distance
Fe1 N1 2.019(2)
Fe1 N3 2.094(2)
Fe1 N5 2.095(2)
Fe1 Cl1 2.2216(8)
Fe1 Cl2 2.2344(8)
S2 C10 1.711(3)
S2 C9 1.724(3)
S3 C13 1.703(4)
S3 C12 1.717(3)
N4 C8 1.288(4)
N4 C12 1.370(4)
N5 C12 1.318(4)
N5 C14 1.383(4)
N2 C1 1.296(4)
N2 C9 1.360(4)
N1 C1 1.398(3)
N1 C8 1.409(3)
N3 C9 1.317(3)
N3 C11 1.378(4)
C8 C7 1.476(4)
C1 C2 1.467(4)
C11 C10 1.345(4)
C11 H11 0.93
C2 C7 1.370(4)
C2 C3 1.385(4)
C13 C14 1.347(4)
C13 H13 0.93
C7 C6 1.381(4)
C14 H14 0.93
C10 H10 0.93
C6 C5 1.391(6)
C6 H6 0.93
C4 C5 1.368(6)
C4 C3 1.378(6)
C4 H4 0.93
C5 H5 0.93
C3 H3 0.93
